data_1545602
loop_
_publ_author_name
'Pedersen, Anders H.'
'Geoghegan, Blaise L.'
'Nichol, Gary S.'
'Lupton, David W.'
'Murray, Keith S.'
'Mart\'inez-Lillo, Jos\'e'
'Gass, Ian A.'
'Brechin, Euan K.'

_publ_section_title
;
 Hexahalorhenate(iv) salts of metal oxazolidine nitroxides.
;
_journal_issue 16
_journal_name_full 'Dalton transactions (Cambridge, England : 2003)'
_journal_page_first 5250
_journal_page_last 5259
_journal_paper_doi 10.1039/c7dt00752c
_journal_volume 46
_journal_year 2017
_chemical_formula_moiety 'Cl6 Re, C30 H32 Co N6 O4, 4(C2 H3 N)'
_chemical_formula_sum 'C38 H44 Cl6 Co N10 O4 Re'
_chemical_formula_weight 1162.66
_space_group_crystal_system monoclinic
_space_group_IT_number 14
_space_group_name_Hall '-P 2ybc'
_space_group_name_H-M_alt 'P 1 21/c 1'
_symmetry_space_group_name_Hall '-P 2ybc'
_symmetry_space_group_name_H-M 'P 1 21/c 1'
_atom_sites_solution_hydrogens geom
_atom_sites_solution_primary iterative
_audit_creation_date 2016-11-29
_audit_creation_method
;
Olex2 1.2
(compiled 2016.11.24 svn.r3356 for OlexSys, GUI svn.r5267)
;
_audit_update_record
;
2017-02-24 deposited with the CCDC.
2017-03-20 downloaded from the CCDC.
;
_cell_angle_alpha 90
_cell_angle_beta 110.536(5)
_cell_angle_gamma 90
_cell_formula_units_Z 2
_cell_length_a 13.5101(6)
_cell_length_b 11.2475(4)
_cell_length_c 15.7037(7)
_cell_measurement_reflns_used 8863
_cell_measurement_temperature 199.94(13)
_cell_measurement_theta_max 26.7660
_cell_measurement_theta_min 3.2260
_cell_volume 2234.61(18)
_computing_cell_refinement 'CrysAlisPro 1.171.38.43 (Rigaku OD, 2015)'
_computing_data_collection 'CrysAlisPro 1.171.38.43 (Rigaku OD, 2015)'
_computing_data_reduction 'CrysAlisPro 1.171.38.43 (Rigaku OD, 2015)'
_computing_molecular_graphics 'Olex2 (Dolomanov et al., 2009)'
_computing_publication_material 'Olex2 (Dolomanov et al., 2009)'
_computing_structure_refinement 'ShelXL (Sheldrick, 2015)'
_computing_structure_solution 'olex2.solve (Bourhis et al., 2015)'
_diffrn_ambient_environment N~2~
_diffrn_ambient_temperature 199.94(13)
_diffrn_detector 'CCD plate'
_diffrn_detector_area_resol_mean 5.1574
_diffrn_detector_type Atlas
_diffrn_measured_fraction_theta_full 0.998
_diffrn_measured_fraction_theta_max 0.8207
_diffrn_measurement_details
;
List of Runs (angles in degrees, time in seconds):

  # Type    Start    End  Width  t~exp~   \w     \q     \k     \f   Frames
#--------------------------------------------------------------------------
  1  \w    -20.00  30.00   1.00    5.00    --   -9.43 -99.00 -60.00   50
  2  \w    -20.00  30.00   1.00    5.00    --   -9.43 -99.00 120.00   50
  3  \w    -16.00  81.00   1.00    5.00    --   10.92  57.00 150.00   97
  4  \w    -62.00  33.00   1.00    5.00    --   10.92 -38.00-120.00   95
  5  \w    -59.00  38.00   1.00    5.00    --   10.92 -57.00   0.00   97
  6  \w    -20.00  51.00   1.00    5.00    --   10.92 -99.00 -90.00   71
  7  \w    -59.00  24.00   1.00    5.00    --   10.92 -57.00 -30.00   83
  8  \w    -12.00  78.00   1.00    5.00    --   10.92  38.00  60.00   90
;
_diffrn_measurement_device 'four-circle diffractometer'
_diffrn_measurement_device_type 'SuperNova, Dual, Cu at zero, Atlas'
_diffrn_measurement_method '\w scans'
_diffrn_orient_matrix_type 'CrysAlisPro convention (1999,Acta A55,543-557)'
_diffrn_orient_matrix_UB_11 -0.0476610000
_diffrn_orient_matrix_UB_12 -0.0038461000
_diffrn_orient_matrix_UB_13 -0.0119168000
_diffrn_orient_matrix_UB_21 -0.0055229000
_diffrn_orient_matrix_UB_22 0.0570093000
_diffrn_orient_matrix_UB_23 -0.0238869000
_diffrn_orient_matrix_UB_31 -0.0049821000
_diffrn_orient_matrix_UB_32 -0.0266807000
_diffrn_orient_matrix_UB_33 -0.0492693000
_diffrn_radiation_monochromator mirror
_diffrn_radiation_probe x-ray
_diffrn_radiation_type 'Mo K\a'
_diffrn_radiation_wavelength 0.71073
_diffrn_reflns_av_R_equivalents 0.0625
_diffrn_reflns_av_unetI/netI 0.0551
_diffrn_reflns_Laue_measured_fraction_full 0.998
_diffrn_reflns_Laue_measured_fraction_max 0.988
_diffrn_reflns_limit_h_max 15
_diffrn_reflns_limit_h_min -17
_diffrn_reflns_limit_k_max 14
_diffrn_reflns_limit_k_min -12
_diffrn_reflns_limit_l_max 20
_diffrn_reflns_limit_l_min -20
_diffrn_reflns_number 37200
_diffrn_reflns_point_group_measured_fraction_full 0.998
_diffrn_reflns_point_group_measured_fraction_max 0.988
_diffrn_reflns_theta_full 26.000
_diffrn_reflns_theta_max 28.282
_diffrn_reflns_theta_min 3.220
_diffrn_source 'micro-focus sealed X-ray tube'
_diffrn_source_type 'SuperNova (Mo) X-ray Source'
_diffrn_standards_number 0
_exptl_absorpt_coefficient_mu 3.488
_exptl_absorpt_correction_type multi-scan
_exptl_crystal_colour black
_exptl_crystal_colour_primary black
_exptl_crystal_density_diffrn 1.728
_exptl_crystal_description block
_exptl_crystal_F_000 1156
_exptl_crystal_size_max 0.42
_exptl_crystal_size_mid 0.246
_exptl_crystal_size_min 0.075
_refine_diff_density_max 2.204
_refine_diff_density_min -0.849
_refine_diff_density_rms 0.141
_refine_ls_extinction_method none
_refine_ls_goodness_of_fit_ref 1.278
_refine_ls_hydrogen_treatment constr
_refine_ls_matrix_type full
_refine_ls_number_parameters 278
_refine_ls_number_reflns 5470
_refine_ls_number_restraints 18
_refine_ls_restrained_S_all 1.277
_refine_ls_R_factor_all 0.0985
_refine_ls_R_factor_gt 0.0712
_refine_ls_shift/su_max 0.000
_refine_ls_shift/su_mean 0.000
_refine_ls_structure_factor_coef Fsqd
_refine_ls_weighting_details 'w=1/[\s^2^(Fo^2^)+17.6831P] where P=(Fo^2^+2Fc^2^)/3'
_refine_ls_weighting_scheme calc
_refine_ls_wR_factor_gt 0.1217
_refine_ls_wR_factor_ref 0.1290
_reflns_Friedel_coverage 0.000
_reflns_number_gt 4247
_reflns_number_total 5470
_reflns_threshold_expression 'I > 2\s(I)'
_cod_data_source_file c7dt00752c2.cif
_cod_data_source_block eb16206vt_200
_cod_depositor_comments 'Adding full bibliography for 1545597--1545607.cif.'
_cod_original_cell_volume 2234.61(17)
_cod_database_code 1545602
_chemical_oxdiff_formula 'C15 H16 Cl6 Co N3 O2 Re'
_shelx_space_group_comment
;
The symmetry employed for this shelxl refinement is uniquely defined
by the following loop, which should always be used as a source of
symmetry information in preference to the above space-group names.
They are only intended as comments.
;
_olex2_refinement_description
;
1. Fixed Uiso
 At 1.2 times of:
  All C(H) groups, All C(H,H) groups
 At 1.5 times of:
  All C(H,H,H) groups
2. Rigid body (RIGU) restrains
 N5, C18, C19
 with sigma for 1-2 distances of 0.004 and sigma for 1-3 distances of 0.004
 C16, C17, N4
 with sigma for 1-2 distances of 0.004 and sigma for 1-3 distances of 0.004
3.a Secondary CH2 refined with riding coordinates:
 C12(H12A,H12B)
3.b Aromatic/amide H refined with riding coordinates:
 C1(H1), C2(H2), C3(H3), C4(H4), C6(H6), C7(H7), C8(H8), C9(H9)
3.c Idealised Me refined as rotating group:
 C14(H14A,H14B,H14C), C15(H15A,H15B,H15C), C17(H17A,H17B,H17C), C19(H19A,H19B,
 H19C)
;
_shelx_shelxl_version_number 2014/7
_olex2_submission_special_instructions 'No special instructions were received'
_oxdiff_exptl_absorpt_empirical_details
;
Empirical correction (ABSPACK) includes:
;
_oxdiff_exptl_absorpt_empirical_full_max 1.692
_oxdiff_exptl_absorpt_empirical_full_min 0.775

loop_
_space_group_symop_operation_xyz
'x, y, z'
'-x, y+1/2, -z+1/2'
'-x, -y, -z'
'x, -y-1/2, z-1/2'

loop_
_atom_site_label
_atom_site_type_symbol
_atom_site_fract_x
_atom_site_fract_y
_atom_site_fract_z
_atom_site_U_iso_or_equiv
_atom_site_adp_type
_atom_site_occupancy
_atom_site_site_symmetry_order
_atom_site_calc_flag
_atom_site_refinement_flags_posn
_atom_site_refinement_flags_adp
_atom_site_refinement_flags_occupancy
_atom_site_disorder_assembly
_atom_site_disorder_group
Re1 Re -0.5000 0.5000 0.0000 0.02283(11) Uani 1 2 d S T P . .
Cl1 Cl -0.55581(15) 0.5115(2) 0.12658(13) 0.0411(5) Uani 1 1 d . . . . .
Cl2 Cl -0.5043(2) 0.29192(17) 0.0064(2) 0.0560(6) Uani 1 1 d . . . . .
Cl3 Cl -0.67810(13) 0.5002(2) -0.09813(12) 0.0404(4) Uani 1 1 d . . . . .
Co1 Co 0.0000 0.5000 0.5000 0.0201(2) Uani 1 2 d S T P . .
O1 O 0.0242(4) 0.4656(4) 0.3760(4) 0.0310(12) Uani 1 1 d . . . . .
O2 O 0.0963(4) 0.1666(5) 0.4019(4) 0.0349(13) Uani 1 1 d . . . . .
N1 N -0.0756(4) 0.3446(5) 0.4859(4) 0.0260(13) Uani 1 1 d . . . . .
N2 N -0.1327(5) 0.5935(5) 0.4356(4) 0.0264(13) Uani 1 1 d . . . . .
N3 N 0.0491(5) 0.3566(6) 0.3659(4) 0.0288(14) Uani 1 1 d . . . . .
C1 C -0.1641(6) 0.3319(7) 0.5059(5) 0.0302(17) Uani 1 1 d . . . . .
H1 H -0.1920 0.3979 0.5251 0.036 Uiso 1 1 calc R . . . .
C2 C -0.2146(6) 0.2232(7) 0.4986(6) 0.0357(18) Uani 1 1 d . . . . .
H2 H -0.2752 0.2163 0.5134 0.043 Uiso 1 1 calc R . . . .
C3 C -0.1743(7) 0.1258(7) 0.4692(6) 0.0386(19) Uani 1 1 d . . . . .
H3 H -0.2074 0.0522 0.4638 0.046 Uiso 1 1 calc R . . . .
C4 C -0.0833(6) 0.1382(7) 0.4476(5) 0.0308(16) Uani 1 1 d . . . . .
H4 H -0.0546 0.0735 0.4275 0.037 Uiso 1 1 calc R . . . .
C5 C -0.0371(5) 0.2479(7) 0.4564(5) 0.0253(15) Uani 1 1 d . . . . .
C6 C -0.2052(6) 0.5594(7) 0.3560(5) 0.0300(16) Uani 1 1 d . . . . .
H6 H -0.1925 0.4915 0.3275 0.036 Uiso 1 1 calc R . . . .
C7 C -0.2974(7) 0.6218(8) 0.3153(6) 0.0393(19) Uani 1 1 d . . . . .
H7 H -0.3450 0.5987 0.2589 0.047 Uiso 1 1 calc R . . . .
C8 C -0.3178(6) 0.7183(8) 0.3591(6) 0.0391(19) Uani 1 1 d . . . . .
H8 H -0.3812 0.7592 0.3338 0.047 Uiso 1 1 calc R . . . .
C9 C -0.2452(6) 0.7556(8) 0.4408(6) 0.0373(19) Uani 1 1 d . . . . .
H9 H -0.2584 0.8214 0.4711 0.045 Uiso 1 1 calc R . . . .
C10 C -0.1527(6) 0.6924(6) 0.4761(5) 0.0249(15) Uani 1 1 d . . . . .
C11 C 0.0650(6) 0.2684(6) 0.4379(5) 0.0268(15) Uani 1 1 d . . . . .
C12 C 0.0757(9) 0.1791(8) 0.3076(6) 0.053(3) Uani 1 1 d . . . . .
H12A H 0.0051 0.1515 0.2725 0.064 Uiso 1 1 calc R . . . .
H12B H 0.1265 0.1345 0.2894 0.064 Uiso 1 1 calc R . . . .
C13 C 0.0865(7) 0.3152(8) 0.2937(6) 0.041(2) Uani 1 1 d . . . . .
C14 C 0.2007(9) 0.3536(12) 0.3149(10) 0.082(4) Uani 1 1 d . . . . .
H14A H 0.2040 0.4387 0.3122 0.123 Uiso 1 1 calc GR . . . .
H14B H 0.2272 0.3193 0.2712 0.123 Uiso 1 1 calc GR . . . .
H14C H 0.2428 0.3271 0.3748 0.123 Uiso 1 1 calc GR . . . .
C15 C 0.0130(11) 0.3545(11) 0.2017(7) 0.076(4) Uani 1 1 d . . . . .
H15A H -0.0560 0.3216 0.1905 0.114 Uiso 1 1 calc GR . . . .
H15B H 0.0394 0.3274 0.1558 0.114 Uiso 1 1 calc GR . . . .
H15C H 0.0085 0.4397 0.2001 0.114 Uiso 1 1 calc GR . . . .
N4 N -0.2007(11) 0.1925(17) 0.2270(10) 0.146(7) Uani 1 1 d . U . A 1
C16 C -0.2759(11) 0.2219(13) 0.2363(9) 0.082(4) Uani 1 1 d . U . A 1
C17 C -0.3689(10) 0.2692(13) 0.2530(10) 0.095(4) Uani 1 1 d . U . A 1
H17A H -0.4042 0.3258 0.2066 0.143 Uiso 1 1 calc GR . . A 1
H17B H -0.3468 0.3074 0.3114 0.143 Uiso 1 1 calc GR . . A 1
H17C H -0.4163 0.2052 0.2520 0.143 Uiso 1 1 calc GR . . A 1
N5 N -0.3609(10) 0.4968(13) 0.4889(11) 0.113(4) Uani 1 1 d . U . B 1
C18 C -0.4385(13) 0.4803(17) 0.4352(14) 0.119(6) Uani 1 1 d . U . B 1
C19 C -0.5381(16) 0.457(3) 0.3628(15) 0.206(13) Uani 1 1 d . U . . .
H19A H -0.5412 0.5006 0.3096 0.309 Uiso 1 1 calc GR . . B .
H19B H -0.5954 0.4804 0.3818 0.309 Uiso 1 1 calc GR . . B .
H19C H -0.5437 0.3732 0.3492 0.309 Uiso 1 1 calc GR . . B .

loop_
_atom_site_aniso_label
_atom_site_aniso_U_11
_atom_site_aniso_U_22
_atom_site_aniso_U_33
_atom_site_aniso_U_23
_atom_site_aniso_U_13
_atom_site_aniso_U_12
Re1 0.01906(18) 0.02118(18) 0.0302(2) -0.0069(2) 0.01111(14) -0.0011(2)
Cl1 0.0316(9) 0.0615(14) 0.0337(9) -0.0036(11) 0.0157(7) 0.0054(11)
Cl2 0.0510(12) 0.0236(9) 0.1027(19) -0.0105(13) 0.0386(13) -0.0061(11)
Cl3 0.0233(8) 0.0607(12) 0.0363(9) -0.0152(12) 0.0095(7) -0.0033(11)
Co1 0.0187(5) 0.0184(5) 0.0247(6) 0.0024(7) 0.0093(4) 0.0023(7)
O1 0.030(3) 0.027(3) 0.036(3) -0.002(2) 0.012(2) 0.004(2)
O2 0.041(3) 0.028(3) 0.040(3) -0.003(2) 0.019(3) 0.008(2)
N1 0.018(3) 0.031(3) 0.028(3) -0.001(3) 0.007(3) 0.002(2)
N2 0.024(3) 0.030(3) 0.030(3) 0.001(3) 0.015(3) 0.000(3)
N3 0.031(3) 0.030(3) 0.029(3) -0.002(3) 0.015(3) 0.003(3)
C1 0.025(4) 0.030(4) 0.040(5) 0.002(3) 0.016(4) 0.002(3)
C2 0.029(4) 0.040(5) 0.042(5) 0.004(4) 0.016(4) -0.002(3)
C3 0.036(4) 0.033(4) 0.046(5) 0.001(4) 0.013(4) -0.014(4)
C4 0.027(4) 0.030(4) 0.033(4) -0.008(3) 0.008(3) -0.001(3)
C5 0.021(3) 0.031(4) 0.019(4) 0.000(3) 0.001(3) 0.001(3)
C6 0.035(4) 0.033(4) 0.025(4) -0.007(3) 0.014(3) -0.006(3)
C7 0.032(4) 0.052(5) 0.034(5) -0.003(4) 0.011(4) -0.001(4)
C8 0.024(4) 0.048(5) 0.040(5) -0.001(4) 0.005(4) 0.006(4)
C9 0.026(4) 0.037(4) 0.052(5) -0.005(4) 0.018(4) 0.001(3)
C10 0.029(4) 0.024(4) 0.023(4) -0.002(3) 0.011(3) -0.009(3)
C11 0.029(4) 0.027(4) 0.025(4) -0.004(3) 0.010(3) -0.001(3)
C12 0.077(7) 0.043(5) 0.041(5) -0.006(4) 0.023(5) 0.008(5)
C13 0.058(6) 0.035(4) 0.036(5) -0.007(4) 0.025(4) 0.002(4)
C14 0.070(8) 0.088(9) 0.113(11) -0.031(8) 0.062(8) -0.024(7)
C15 0.115(11) 0.076(8) 0.037(6) -0.007(5) 0.028(6) 0.019(8)
N4 0.090(8) 0.222(17) 0.126(11) 0.091(11) 0.036(8) 0.064(10)
C16 0.060(6) 0.097(10) 0.072(8) 0.040(7) 0.002(6) 0.001(6)
C17 0.064(7) 0.104(10) 0.111(11) 0.048(9) 0.021(7) 0.004(7)
N5 0.068(6) 0.098(9) 0.178(12) 0.035(10) 0.050(7) 0.027(8)
C18 0.073(7) 0.119(13) 0.165(13) 0.067(10) 0.044(8) 0.014(9)
C19 0.102(10) 0.34(4) 0.158(15) 0.095(16) 0.029(10) -0.050(16)

loop_
_atom_type_symbol
_atom_type_description
_atom_type_scat_dispersion_real
_atom_type_scat_dispersion_imag
_atom_type_scat_source
C C 0.0033 0.0016 'International Tables Vol C Tables 4.2.6.8 and 6.1.1.4'
H H 0.0000 0.0000 'International Tables Vol C Tables 4.2.6.8 and 6.1.1.4'
Cl Cl 0.1484 0.1585 'International Tables Vol C Tables 4.2.6.8 and 6.1.1.4'
Co Co 0.3494 0.9721 'International Tables Vol C Tables 4.2.6.8 and 6.1.1.4'
N N 0.0061 0.0033 'International Tables Vol C Tables 4.2.6.8 and 6.1.1.4'
O O 0.0106 0.0060 'International Tables Vol C Tables 4.2.6.8 and 6.1.1.4'
Re Re -1.0185 7.2310 'International Tables Vol C Tables 4.2.6.8 and 6.1.1.4'

loop_
_exptl_crystal_face_index_h
_exptl_crystal_face_index_k
_exptl_crystal_face_index_l
_exptl_crystal_face_perp_dist
5 -12 -13 0.1726
-8 -12 12 0.1046
0 11 -13 0.1343
1 -12 11 0.1030
-20 3 0 0.0377
4 -16 -3 0.1696
20 -3 0 0.0377
-5 11 13 0.2147
4 16 1 0.1608
19 -2 3 0.0415
19 7 0 0.0747
-4 16 1 0.1613
17 10 -9 0.1108

loop_
_geom_angle_atom_site_label_1
_geom_angle_atom_site_label_2
_geom_angle_atom_site_label_3
_geom_angle
_geom_angle_site_symmetry_1
_geom_angle_site_symmetry_3
Cl1 Re1 Cl1 180.00(9) 3_465 .
Cl2 Re1 Cl1 89.91(9) 3_465 3_465
Cl2 Re1 Cl1 90.09(9) 3_465 .
Cl2 Re1 Cl1 89.91(9) . .
Cl2 Re1 Cl1 90.09(9) . 3_465
Cl2 Re1 Cl2 180.0 3_465 .
Cl2 Re1 Cl3 90.36(10) 3_465 .
Cl2 Re1 Cl3 90.36(10) . 3_465
Cl2 Re1 Cl3 89.64(10) 3_465 3_465
Cl2 Re1 Cl3 89.64(10) . .
Cl3 Re1 Cl1 89.78(6) . .
Cl3 Re1 Cl1 89.78(6) 3_465 3_465
Cl3 Re1 Cl1 90.22(6) . 3_465
Cl3 Re1 Cl1 90.22(6) 3_465 .
Cl3 Re1 Cl3 180.0 . 3_465
O1 Co1 O1 180.0 3_566 .
N1 Co1 O1 88.6(2) 3_566 3_566
N1 Co1 O1 88.6(2) . .
N1 Co1 O1 91.4(2) . 3_566
N1 Co1 O1 91.4(2) 3_566 .
N1 Co1 N1 180.0 . 3_566
N1 Co1 N2 85.9(2) 3_566 .
N1 Co1 N2 94.1(2) . .
N1 Co1 N2 85.9(2) . 3_566
N1 Co1 N2 94.1(2) 3_566 3_566
N2 Co1 O1 88.2(2) 3_566 .
N2 Co1 O1 91.8(2) 3_566 3_566
N2 Co1 O1 88.2(2) . 3_566
N2 Co1 O1 91.8(2) . .
N2 Co1 N2 180.0(3) . 3_566
N3 O1 Co1 114.5(4) . .
C11 O2 C12 111.3(6) . .
C1 N1 Co1 121.9(5) . .
C1 N1 C5 118.2(6) . .
C5 N1 Co1 119.9(5) . .
C6 N2 Co1 123.1(5) . .
C6 N2 C10 118.1(6) . .
C10 N2 Co1 118.7(5) . .
O1 N3 C11 121.5(6) . .
O1 N3 C13 124.6(6) . .
C11 N3 C13 112.6(6) . .
N1 C1 H1 119.1 . .
N1 C1 C2 121.8(7) . .
C2 C1 H1 119.1 . .
C1 C2 H2 120.3 . .
C3 C2 C1 119.3(7) . .
C3 C2 H2 120.3 . .
C2 C3 H3 120.3 . .
C2 C3 C4 119.3(7) . .
C4 C3 H3 120.3 . .
C3 C4 H4 120.8 . .
C5 C4 C3 118.4(7) . .
C5 C4 H4 120.8 . .
N1 C5 C4 122.9(7) . .
N1 C5 C11 115.2(6) . .
C4 C5 C11 121.9(6) . .
N2 C6 H6 119.0 . .
N2 C6 C7 122.1(7) . .
C7 C6 H6 119.0 . .
C6 C7 H7 120.6 . .
C8 C7 C6 118.8(8) . .
C8 C7 H7 120.6 . .
C7 C8 H8 119.7 . .
C7 C8 C9 120.6(8) . .
C9 C8 H8 119.7 . .
C8 C9 H9 121.1 . .
C10 C9 C8 117.8(8) . .
C10 C9 H9 121.1 . .
N2 C10 C9 122.6(7) . .
N2 C10 C11 115.8(7) . 3_566
C9 C10 C11 121.6(7) . 3_566
O2 C11 N3 103.0(5) . .
O2 C11 C5 111.9(6) . .
O2 C11 C10 110.1(6) . 3_566
N3 C11 C5 110.6(6) . .
N3 C11 C10 110.4(6) . 3_566
C10 C11 C5 110.5(6) 3_566 .
O2 C12 H12A 110.9 . .
O2 C12 H12B 110.9 . .
O2 C12 C13 104.5(7) . .
H12A C12 H12B 108.9 . .
C13 C12 H12A 110.9 . .
C13 C12 H12B 110.9 . .
N3 C13 C12 97.4(6) . .
N3 C13 C14 109.7(8) . .
N3 C13 C15 111.0(8) . .
C14 C13 C12 112.7(9) . .
C15 C13 C12 111.1(8) . .
C15 C13 C14 113.8(9) . .
C13 C14 H14A 109.5 . .
C13 C14 H14B 109.5 . .
C13 C14 H14C 109.5 . .
H14A C14 H14B 109.5 . .
H14A C14 H14C 109.5 . .
H14B C14 H14C 109.5 . .
C13 C15 H15A 109.5 . .
C13 C15 H15B 109.5 . .
C13 C15 H15C 109.5 . .
H15A C15 H15B 109.5 . .
H15A C15 H15C 109.5 . .
H15B C15 H15C 109.5 . .
N4 C16 C17 175(2) . .
C16 C17 H17A 109.5 . .
C16 C17 H17B 109.5 . .
C16 C17 H17C 109.5 . .
H17A C17 H17B 109.5 . .
H17A C17 H17C 109.5 . .
H17B C17 H17C 109.5 . .
N5 C18 C19 178(3) . .
C18 C19 H19A 109.5 . .
C18 C19 H19B 109.5 . .
C18 C19 H19C 109.5 . .
H19A C19 H19B 109.5 . .
H19A C19 H19C 109.5 . .
H19B C19 H19C 109.5 . .

loop_
_geom_bond_atom_site_label_1
_geom_bond_atom_site_label_2
_geom_bond_distance
_geom_bond_site_symmetry_2
Re1 Cl1 2.3639(17) .
Re1 Cl1 2.3638(17) 3_465
Re1 Cl2 2.3441(19) .
Re1 Cl2 2.3441(19) 3_465
Re1 Cl3 2.3585(17) 3_465
Re1 Cl3 2.3585(17) .
Co1 O1 2.121(5) 3_566
Co1 O1 2.121(5) .
Co1 N1 1.997(6) .
Co1 N1 1.997(6) 3_566
Co1 N2 2.018(6) 3_566
Co1 N2 2.018(6) .
O1 N3 1.295(8) .
O2 C11 1.406(8) .
O2 C12 1.415(10) .
N1 C1 1.346(9) .
N1 C5 1.355(9) .
N2 C6 1.345(10) .
N2 C10 1.355(9) .
N3 C11 1.462(9) .
N3 C13 1.470(9) .
C1 H1 0.9300 .
C1 C2 1.385(11) .
C2 H2 0.9300 .
C2 C3 1.374(12) .
C3 H3 0.9300 .
C3 C4 1.393(11) .
C4 H4 0.9300 .
C4 C5 1.367(10) .
C5 C11 1.524(10) .
C6 H6 0.9300 .
C6 C7 1.377(11) .
C7 H7 0.9300 .
C7 C8 1.364(12) .
C8 H8 0.9300 .
C8 C9 1.379(12) .
C9 H9 0.9300 .
C9 C10 1.375(11) .
C10 C11 1.516(10) 3_566
C11 C10 1.516(10) 3_566
C12 H12A 0.9700 .
C12 H12B 0.9700 .
C12 C13 1.560(13) .
C13 C14 1.522(14) .
C13 C15 1.505(14) .
C14 H14A 0.9600 .
C14 H14B 0.9600 .
C14 H14C 0.9600 .
C15 H15A 0.9600 .
C15 H15B 0.9600 .
C15 H15C 0.9600 .
N4 C16 1.125(17) .
C16 C17 1.470(19) .
C17 H17A 0.9600 .
C17 H17B 0.9600 .
C17 H17C 0.9600 .
N5 C18 1.11(2) .
C18 C19 1.45(3) .
C19 H19A 0.9600 .
C19 H19B 0.9600 .
C19 H19C 0.9600 .

loop_
_geom_torsion_atom_site_label_1
_geom_torsion_atom_site_label_2
_geom_torsion_atom_site_label_3
_geom_torsion_atom_site_label_4
_geom_torsion
_geom_torsion_site_symmetry_4
Co1 O1 N3 C11 -3.7(8) .
Co1 O1 N3 C13 -169.5(6) .
Co1 N1 C1 C2 -178.1(6) .
Co1 N1 C5 C4 178.2(6) .
Co1 N1 C5 C11 1.0(8) .
Co1 N2 C6 C7 177.0(6) .
Co1 N2 C10 C9 -174.4(6) .
Co1 N2 C10 C11 7.2(8) 3_566
O1 N3 C11 O2 -176.6(6) .
O1 N3 C11 C5 63.6(8) .
O1 N3 C11 C10 -59.0(8) 3_566
O1 N3 C13 C12 -167.7(7) .
O1 N3 C13 C14 74.9(11) .
O1 N3 C13 C15 -51.7(11) .
O2 C12 C13 N3 -32.1(9) .
O2 C12 C13 C14 82.9(10) .
O2 C12 C13 C15 -148.0(8) .
N1 C1 C2 C3 -0.7(13) .
N1 C5 C11 O2 -176.1(6) .
N1 C5 C11 N3 -61.8(8) .
N1 C5 C11 C10 60.8(8) 3_566
N2 C6 C7 C8 -2.9(12) .
C1 N1 C5 C4 -1.0(11) .
C1 N1 C5 C11 -178.3(6) .
C1 C2 C3 C4 0.1(13) .
C2 C3 C4 C5 0.0(12) .
C3 C4 C5 N1 0.5(11) .
C3 C4 C5 C11 177.5(7) .
C4 C5 C11 O2 6.6(10) .
C4 C5 C11 N3 120.9(7) .
C4 C5 C11 C10 -116.5(8) 3_566
C5 N1 C1 C2 1.2(11) .
C6 N2 C10 C9 2.5(10) .
C6 N2 C10 C11 -175.8(6) 3_566
C6 C7 C8 C9 2.8(13) .
C7 C8 C9 C10 -0.2(13) .
C8 C9 C10 N2 -2.6(11) .
C8 C9 C10 C11 175.7(7) 3_566
C10 N2 C6 C7 0.2(11) .
C11 O2 C12 C13 30.5(10) .
C11 N3 C13 C12 25.4(9) .
C11 N3 C13 C14 -92.0(9) .
C11 N3 C13 C15 141.4(8) .
C12 O2 C11 N3 -14.1(8) .
C12 O2 C11 C5 104.8(8) .
C12 O2 C11 C10 -131.9(7) 3_566
C13 N3 C11 O2 -9.2(8) .
C13 N3 C11 C5 -129.0(7) .
C13 N3 C11 C10 108.4(7) 3_566

loop_
_exptl_oxdiff_crystal_face_indexfrac_h
_exptl_oxdiff_crystal_face_indexfrac_k
_exptl_oxdiff_crystal_face_indexfrac_l
_exptl_oxdiff_crystal_face_x
_exptl_oxdiff_crystal_face_y
_exptl_oxdiff_crystal_face_z
5.1180 -11.8150 -13.0449 -0.0430 -0.3902 0.9324
-8.1033 -11.8476 12.0006 0.2888 -0.9173 -0.2348
0.1091 10.8644 -12.9998 0.1079 0.9293 0.3501
0.9089 -11.8478 10.9943 -0.1288 -0.9431 -0.2301
-20.0088 2.9617 0.0160 0.9421 0.2790 0.0199
4.0324 -15.7729 -3.0363 -0.0953 -0.8489 0.5503
20.0088 -2.9617 -0.0160 -0.9421 -0.2790 -0.0199
-5.1177 10.8290 13.0431 0.0468 0.3341 -0.9061
3.9881 15.7743 1.0290 -0.2630 0.8527 -0.4914
18.9822 -1.9797 2.9910 -0.9327 -0.2891 -0.1891
19.0054 6.8987 0.0030 -0.9324 0.2883 -0.2789
-4.0151 15.7757 1.0332 0.1184 0.8969 -0.4518
17.0815 9.8697 -9.0043 -0.7448 0.6834 0.0952
